data_8100551
loop_
_publ_author_name
'Saylik, D.'
'Horvath, M. J.'
'Elmes, P. S.'
'Jackson, W. R.'
'Lovel, C. G.'
'Moody, K.'
'Tiekink, E. R. T.'

_publ_section_title
;
Crystal structure of isopropyl 3-isopropyloxy-5-oxophenyl-delta^2
^-1,2,4-triazoline-1-carboxylate, C~15~H~19~N~3~O~4~
;
_journal_issue 1
_journal_name_full 'Zeitschrift f\"ur Kristallographie - New Crystal Structures'
_journal_page_first 91
_journal_page_last 93
_journal_volume 217
_journal_year 2002
_chemical_formula_moiety 'C15 H19 N3 O4 '
_chemical_formula_structural 'C15 H19 N3 O4 '
_chemical_formula_sum 'C15 H19 N3 O4'
_chemical_formula_weight 305.33
_space_group_IT_number 14
_symmetry_cell_setting monoclinic
_symmetry_space_group_name_Hall '-P 2yn'
_symmetry_space_group_name_H-M 'P 1 21/n 1'
_cell_angle_alpha 90
_cell_angle_beta 107.92(6)
_cell_angle_gamma 90
_cell_formula_units_Z 8
_cell_length_a 16.54(1)
_cell_length_b 9.392(8)
_cell_length_c 21.39(1)
_cell_measurement_temperature 203
_cell_volume 3160(4)
_diffrn_ambient_temperature 203
_exptl_crystal_density_diffrn 1.283
_cod_original_sg_symbol_H-M 'P 21/n'
_cod_original_formula_sum 'C15 H19 N3 O4 '
_cod_database_code 8100551

loop_
_symmetry_equiv_pos_as_xyz
'  +x,  +y,  +z'
1/2-x,1/2+y,1/2-z
'  -x,  -y,  -z'
1/2+x,1/2-y,1/2+z

loop_
_atom_site_label
_atom_site_type_symbol
_atom_site_fract_x
_atom_site_fract_y
_atom_site_fract_z
_atom_site_U_iso_or_equiv
_atom_site_adp_type
_atom_site_occupancy
_atom_site_symmetry_multiplicity
_atom_site_calc_flag
_atom_site_refinement_flags
_atom_site_disorder_assembly
_atom_site_disorder_group
O1a O 0.11000(14) -0.6403(2) 0.31156(11) 0.0459(6) Uani 1 4 d . . .
O1b O -0.11601(16) -0.2263(3) 0.15946(12) 0.0536(7) Uani 1 4 d . . .
O2a O 0.13775(16) -0.3091(3) 0.16142(12) 0.0587(7) Uani 1 4 d . . .
O2b O -0.08512(16) -0.5269(3) 0.33516(12) 0.0592(7) Uani 1 4 d . . .
O3a O -0.00708(15) -0.3885(3) 0.05708(12) 0.0519(7) Uani 1 4 d . . .
O3b O 0.09331(17) -0.1860(3) 0.38389(13) 0.0651(8) Uani 1 4 d . . .
O4a O -0.07861(14) -0.5736(3) 0.08235(11) 0.0503(7) Uani 1 4 d . . .
O4b O 0.06381(15) -0.4020(3) 0.41867(12) 0.0543(7) Uani 1 4 d . . .
N1a N 0.03808(17) -0.4914(3) 0.15833(14) 0.0417(7) Uani 1 4 d . . .
N1b N -0.00599(19) -0.3320(3) 0.31579(14) 0.0461(8) Uani 1 4 d . . .
N2a N 0.02756(17) -0.5966(3) 0.20241(14) 0.0421(7) Uani 1 4 d . . .
N2b N -0.01463(19) -0.2350(3) 0.26338(14) 0.0495(8) Uani 1 4 d . . .
N3a N 0.14308(17) -0.4612(3) 0.24910(14) 0.0397(7) Uani 1 4 d . . .
N3b N -0.12056(18) -0.3944(3) 0.23821(13) 0.0441(7) Uani 1 4 d . . .
C1a C 0.0907(2) -0.5728(4) 0.25427(18) 0.0404(9) Uani 1 4 d . . .
C1b C -0.0821(2) -0.2792(4) 0.21947(18) 0.0445(9) Uani 1 4 d . . .
C2a C 0.1099(2) -0.4058(4) 0.18570(18) 0.0443(9) Uani 1 4 d . . .
C2b C -0.0718(2) -0.4323(4) 0.30188(18) 0.0446(9) Uani 1 4 d . . .
C3a C -0.0168(2) -0.4773(4) 0.09420(18) 0.0422(9) Uani 1 4 d . . .
C3b C 0.0554(2) -0.2966(4) 0.37584(18) 0.0459(9) Uani 1 4 d . . .
C4a C -0.1413(2) -0.5681(4) 0.01555(17) 0.0482(10) Uani 1 4 d . . .
H4a H -0.1143 -0.5247 -0.0158 0.080(2) Uiso 1 4 calc R . .
C4b C 0.1284(3) -0.3793(5) 0.48253(19) 0.0596(11) Uani 1 4 d . . .
H4b H 0.1804 -0.3369 0.4754 0.080(2) Uiso 1 4 calc R . .
C5a C -0.2157(2) -0.4777(4) 0.0183(2) 0.0637(12) Uani 1 4 d . . .
H5a H -0.1962 -0.3801 0.0308 0.096(3) Uiso 1 4 calc R . .
H5b H -0.2400 -0.5172 0.0510 0.096(3) Uiso 1 4 calc R . .
H5c H -0.2590 -0.4770 -0.0249 0.096(3) Uiso 1 4 calc R . .
C5b C 0.0965(4) -0.2830(6) 0.5236(2) 0.1065(19) Uani 1 4 d . . .
H5d H 0.0834 -0.1901 0.5019 0.096(3) Uiso 1 4 calc R . .
H5e H 0.1398 -0.2713 0.5664 0.096(3) Uiso 1 4 calc R . .
H5f H 0.0448 -0.3232 0.5298 0.096(3) Uiso 1 4 calc R . .
C6a C -0.1634(3) -0.7204(4) -0.0029(2) 0.0700(13) Uani 1 4 d . . .
H6a H -0.1122 -0.7719 -0.0036 0.096(3) Uiso 1 4 calc R . .
H6b H -0.2057 -0.7245 -0.0466 0.096(3) Uiso 1 4 calc R . .
H6c H -0.1868 -0.7644 0.0293 0.096(3) Uiso 1 4 calc R . .
C6b C 0.1494(4) -0.5212(6) 0.5128(3) 0.120(2) Uani 1 4 d . . .
H6d H 0.1704 -0.5822 0.4840 0.096(3) Uiso 1 4 calc R . .
H6e H 0.0983 -0.5639 0.5190 0.096(3) Uiso 1 4 calc R . .
H6f H 0.1933 -0.5118 0.5555 0.096(3) Uiso 1 4 calc R . .
C7a C 0.0684(2) -0.7790(4) 0.31204(17) 0.0412(9) Uani 1 4 d . . .
H7a H 0.0070 -0.7726 0.2858 0.080(2) Uiso 1 4 calc R . .
C7b C -0.0743(3) -0.0953(4) 0.14566(18) 0.0540(10) Uani 1 4 d . . .
H7b H -0.0112 -0.1040 0.1651 0.080(2) Uiso 1 4 calc R . .
C8a C 0.0767(2) -0.8056(4) 0.38289(17) 0.0561(11) Uani 1 4 d . . .
H8a H 0.0476 -0.7298 0.3990 0.096(3) Uiso 1 4 calc R . .
H8b H 0.1370 -0.8067 0.4088 0.096(3) Uiso 1 4 calc R . .
H8c H 0.0510 -0.8976 0.3871 0.096(3) Uiso 1 4 calc R . .
C8b C -0.1056(3) 0.0314(4) 0.1746(2) 0.0727(13) Uani 1 4 d . . .
H8d H -0.0888 0.0216 0.2225 0.096(3) Uiso 1 4 calc R . .
H8e H -0.1677 0.0366 0.1570 0.096(3) Uiso 1 4 calc R . .
H8f H -0.0807 0.1185 0.1632 0.096(3) Uiso 1 4 calc R . .
C9a C 0.1118(3) -0.8903(4) 0.2828(2) 0.0630(12) Uani 1 4 d . . .
H9a H 0.1043 -0.8670 0.2367 0.096(3) Uiso 1 4 calc R . .
H9b H 0.0866 -0.9838 0.2854 0.096(3) Uiso 1 4 calc R . .
H9c H 0.1725 -0.8926 0.3073 0.096(3) Uiso 1 4 calc R . .
C9b C -0.0978(3) -0.0877(4) 0.07156(19) 0.0704(13) Uani 1 4 d . . .
H9d H -0.0762 -0.1722 0.0551 0.096(3) Uiso 1 4 calc R . .
H9e H -0.0727 -0.0021 0.0589 0.096(3) Uiso 1 4 calc R . .
H9f H -0.1598 -0.0838 0.0527 0.096(3) Uiso 1 4 calc R . .
C10a C 0.2167(2) -0.4070(4) 0.29872(17) 0.0400(9) Uani 1 4 d . . .
C10b C -0.1995(2) -0.4628(4) 0.20390(17) 0.0442(9) Uani 1 4 d . . .
C11a C 0.2783(2) -0.4998(4) 0.33452(17) 0.0469(9) Uani 1 4 d . . .
H11a H 0.2728 -0.5993 0.3263 0.0642(18) Uiso 1 4 calc R . .
C11b C -0.2007(2) -0.6061(4) 0.19096(19) 0.0574(11) Uani 1 4 d . . .
H11b H -0.1495 -0.6597 0.2029 0.0642(18) Uiso 1 4 calc R . .
C12a C 0.3484(2) -0.4460(5) 0.38265(19) 0.0562(11) Uani 1 4 d . . .
H12a H 0.3911 -0.5088 0.4079 0.0642(18) Uiso 1 4 calc R . .
C12b C -0.2778(3) -0.6711(5) 0.1602(2) 0.0780(14) Uani 1 4 d . . .
H12b H -0.2795 -0.7703 0.1513 0.0642(18) Uiso 1 4 calc R . .
C13a C 0.3563(3) -0.3005(5) 0.39400(19) 0.0605(12) Uani 1 4 d . . .
H13a H 0.4044 -0.2638 0.4269 0.0642(18) Uiso 1 4 calc R . .
C13b C -0.3519(3) -0.5940(7) 0.1422(2) 0.0877(17) Uani 1 4 d . . .
H13b H -0.4046 -0.6395 0.1212 0.0642(18) Uiso 1 4 calc R . .
C14a C 0.2942(3) -0.2087(4) 0.35743(19) 0.0558(11) Uani 1 4 d . . .
H14a H 0.3000 -0.1091 0.3652 0.0642(18) Uiso 1 4 calc R . .
C14b C -0.3494(3) -0.4522(7) 0.1549(2) 0.0834(16) Uani 1 4 d . . .
H14b H -0.4007 -0.3990 0.1419 0.0642(18) Uiso 1 4 calc R . .
C15a C 0.2235(2) -0.2615(4) 0.30961(18) 0.0471(10) Uani 1 4 d . . .
H15a H 0.1805 -0.1989 0.2847 0.0642(18) Uiso 1 4 calc R . .
C15b C -0.2733(3) -0.3828(5) 0.18637(19) 0.0619(11) Uani 1 4 d . . .
H15b H -0.2721 -0.2837 0.1955 0.0642(18) Uiso 1 4 calc R . .

loop_
_atom_site_aniso_label
_atom_site_aniso_U_11
_atom_site_aniso_U_22
_atom_site_aniso_U_33
_atom_site_aniso_U_23
_atom_site_aniso_U_13
_atom_site_aniso_U_12
O1a 0.0473(14) 0.0425(15) 0.0480(15) 0.0036(12) 0.0148(12) -0.0083(12)
O1b 0.0627(17) 0.0519(17) 0.0417(15) 0.0061(13) 0.0094(13) 0.0007(14)
O2a 0.0608(17) 0.0514(17) 0.0607(18) 0.0107(14) 0.0138(14) -0.0178(14)
O2b 0.0596(17) 0.0638(18) 0.0502(17) 0.0125(15) 0.0111(13) -0.0051(15)
O3a 0.0557(16) 0.0481(16) 0.0519(16) 0.0081(14) 0.0166(13) -0.0068(13)
O3b 0.0682(19) 0.0625(19) 0.0593(18) 0.0006(15) 0.0121(15) -0.0159(16)
O4a 0.0424(14) 0.0536(16) 0.0518(16) 0.0082(13) 0.0099(12) -0.0090(13)
O4b 0.0518(15) 0.0591(17) 0.0442(15) -0.0007(14) 0.0036(12) -0.0028(14)
N1a 0.0389(16) 0.0385(18) 0.0476(18) 0.0056(15) 0.0135(14) -0.0045(14)
N1b 0.0482(18) 0.0483(19) 0.0396(18) 0.0012(15) 0.0101(15) 0.0034(16)
N2a 0.0415(17) 0.0398(18) 0.0470(18) 0.0046(15) 0.0166(15) -0.0014(14)
N2b 0.053(2) 0.050(2) 0.0446(19) 0.0019(16) 0.0133(16) -0.0002(16)
N3a 0.0377(16) 0.0319(17) 0.0500(18) -0.0014(14) 0.0141(14) -0.0022(14)
N3b 0.0429(17) 0.0477(19) 0.0402(17) 0.0007(15) 0.0107(14) 0.0040(16)
C1a 0.037(2) 0.037(2) 0.051(2) 0.0021(18) 0.0195(18) 0.0027(17)
C1b 0.050(2) 0.042(2) 0.043(2) 0.0005(19) 0.0157(19) 0.0062(19)
C2a 0.042(2) 0.038(2) 0.055(2) 0.004(2) 0.0182(18) 0.0013(19)
C2b 0.047(2) 0.046(2) 0.044(2) -0.003(2) 0.0176(18) 0.004(2)
C3a 0.038(2) 0.040(2) 0.051(2) 0.001(2) 0.0181(18) 0.0018(18)
C3b 0.046(2) 0.050(3) 0.043(2) 0.001(2) 0.0151(18) 0.006(2)
C4a 0.044(2) 0.051(2) 0.047(2) 0.0045(19) 0.0097(18) -0.0052(19)
C4b 0.057(3) 0.067(3) 0.046(2) 0.000(2) 0.003(2) -0.004(2)
C5a 0.052(2) 0.072(3) 0.063(3) 0.001(2) 0.012(2) 0.005(2)
C5b 0.120(5) 0.136(5) 0.059(3) -0.022(3) 0.022(3) -0.006(4)
C6a 0.071(3) 0.057(3) 0.071(3) -0.001(2) 0.005(2) -0.004(2)
C6b 0.121(5) 0.101(4) 0.088(4) 0.018(3) -0.041(3) -0.002(4)
C7a 0.041(2) 0.036(2) 0.050(2) 0.0012(17) 0.0193(17) -0.0061(17)
C7b 0.063(3) 0.047(2) 0.050(2) 0.009(2) 0.015(2) 0.004(2)
C8a 0.049(2) 0.067(3) 0.053(2) 0.008(2) 0.0177(19) -0.004(2)
C8b 0.094(3) 0.054(3) 0.067(3) -0.008(2) 0.019(3) 0.006(3)
C9a 0.073(3) 0.048(2) 0.080(3) 0.002(2) 0.041(2) 0.004(2)
C9b 0.111(4) 0.050(3) 0.058(3) 0.008(2) 0.037(3) 0.009(3)
C10a 0.0374(19) 0.037(2) 0.048(2) -0.0024(18) 0.0178(17) -0.0030(17)
C10b 0.0332(19) 0.060(3) 0.041(2) 0.0030(19) 0.0133(16) 0.0033(19)
C11a 0.042(2) 0.046(2) 0.053(2) 0.0038(19) 0.0162(18) 0.0004(19)
C11b 0.051(3) 0.057(3) 0.063(3) 0.007(2) 0.016(2) -0.004(2)
C12a 0.045(2) 0.065(3) 0.058(3) 0.014(2) 0.0136(19) -0.001(2)
C12b 0.069(3) 0.079(3) 0.076(3) 0.014(3) 0.008(3) -0.026(3)
C13a 0.054(3) 0.079(3) 0.047(2) -0.002(2) 0.013(2) -0.022(2)
C13b 0.052(3) 0.131(5) 0.072(3) 0.028(4) 0.008(2) -0.035(4)
C14a 0.063(3) 0.048(2) 0.061(3) -0.008(2) 0.025(2) -0.015(2)
C14b 0.040(3) 0.135(5) 0.075(3) 0.022(4) 0.016(2) 0.007(3)
C15a 0.051(2) 0.038(2) 0.057(2) -0.0019(18) 0.023(2) -0.0027(19)
C15b 0.053(3) 0.076(3) 0.059(3) 0.008(2) 0.021(2) 0.012(2)

loop_
_geom_bond_atom_site_label_1
_geom_bond_atom_site_label_2
_geom_bond_distance
_geom_bond_site_symmetry_2
_geom_bond_publ_flag
O1A C1A 1.328(4) . ?
O1A C7A 1.474(4) . ?
O1B C1B 1.329(4) . ?
O1B C7B 1.484(4) . ?
O2A C2A 1.206(4) . ?
O2B C2B 1.200(4) . ?
O3A C3A 1.196(4) . ?
O3B C3B 1.198(4) . ?
O4A C3A 1.329(4) . ?
O4A C4A 1.486(4) . ?
O4B C3B 1.327(4) . ?
O4B C4B 1.468(4) . ?
N1A C2A 1.404(4) . ?
N1A C3A 1.399(4) . ?
N1A N2A 1.413(4) . ?
N1B C2B 1.400(5) . ?
N1B C3B 1.410(4) . ?
N1B N2B 1.417(4) . ?
N2A C1A 1.287(4) . ?
N2B C1B 1.286(4) . ?
N3A C1A 1.386(4) . ?
N3A C2A 1.397(4) . ?
N3A C10A 1.440(4) . ?
N3B C1B 1.375(4) . ?
N3B C2B 1.398(4) . ?
N3B C10B 1.437(4) . ?
C4A C6A 1.499(5) . ?
C4A C5A 1.510(5) . ?
C4B C5B 1.467(6) . ?
C4B C6B 1.476(6) . ?
C7A C8A 1.500(5) . ?
C7A C9A 1.508(5) . ?
C7B C8B 1.505(5) . ?
C7B C9B 1.513(5) . ?
C10A C11A 1.380(5) . ?
C10A C15A 1.385(5) . ?
C10B C11B 1.373(5) . ?
C10B C15B 1.382(5) . ?
C11A C12A 1.387(5) . ?
C11B C12B 1.384(5) . ?
C12A C13A 1.387(6) . ?
C12B C13B 1.372(7) . ?
C13A C14A 1.384(5) . ?
C13B C14B 1.357(7) . ?
C14A C15A 1.386(5) . ?
C14B C15B 1.393(6) . ?

loop_
_cod_related_entry_id
_cod_related_entry_database
_cod_related_entry_code
1 ChemSpider 8789888
